data_2105413
loop_
_publ_author_name
'Jeitschko, W.'

_publ_section_title
;
 The crystal structure of Mo Co B and related compounds
;
_journal_name_full 'Acta Crystallographica B (24,1968-38,1982)'
_journal_page_first 930
_journal_page_last 934
_journal_paper_doi 10.1107/S0567740868003432
_journal_volume 24
_journal_year 1968
_chemical_formula_sum 'B Co Mo'
_chemical_name_systematic 'Mo Co B'
_space_group_IT_number 62
_symmetry_space_group_name_Hall '-P 2ac 2n'
_symmetry_space_group_name_H-M 'P n m a'
_cell_angle_alpha 90
_cell_angle_beta 90
_cell_angle_gamma 90
_cell_formula_units_Z 4
_cell_length_a 5.741
_cell_length_b 3.232
_cell_length_c 6.634
_cell_volume 123.093
_citation_journal_id_ASTM ACBCAR
_cod_data_source_file boron0-1_144.cif
_cod_data_source_block B1Co1Mo1
_cod_original_cell_volume 123.0933
_cod_original_formula_sum 'B1 Co1 Mo1'
_cod_database_code 2105413

loop_
_symmetry_equiv_pos_as_xyz
x,y,z
-x+1/2,-y,z+1/2
x+1/2,-y+1/2,-z+1/2
-x,y+1/2,-z
-x,-y,-z
x-1/2,y,-z-1/2
-x-1/2,y-1/2,z-1/2
x,-y-1/2,z

loop_
_atom_site_label
_atom_site_type_symbol
_atom_site_fract_x
_atom_site_fract_y
_atom_site_fract_z
_atom_site_occupancy
_atom_site_U_iso_or_equiv
Mo1 Mo 0.0271 0.25 0.1733 1 0.0
B1 B 0.2705 0.25 0.8614 1 0.0
Co1 Co 0.1478 0.25 0.5556 1 0.0
